data_4030783
loop_
_publ_author_name
'Mal, Kanchan'
'Das, Supriya'
'Maiti, Nakul C.'
'Natarajan, Ramalingam'
'Das, Indrajit'

_publ_section_title
;
 ZnI2-Catalyzed Diastereoselective [4 + 2] Cycloadditions of
 \b,\g-Unsaturated \a-Ketothioesters with Olefins.
;
_journal_issue 6
_journal_name_full 'The Journal of organic chemistry'
_journal_page_first 2972
_journal_page_last 2988
_journal_paper_doi 10.1021/jo5024766
_journal_volume 80
_journal_year 2015
_chemical_absolute_configuration ad
_chemical_formula_moiety 'C21 H21 Br O3 S'
_chemical_formula_sum 'C21 H21 Br O3 S'
_chemical_formula_weight 433.35
_space_group_crystal_system orthorhombic
_space_group_IT_number 33
_space_group_name_Hall 'P 2c -2n'
_space_group_name_H-M_alt 'P n a 21'
_symmetry_space_group_name_Hall 'P 2c -2n'
_symmetry_space_group_name_H-M 'P n a 21'
_atom_sites_solution_hydrogens geom
_atom_sites_solution_primary direct
_audit_creation_date 2014-08-14
_audit_creation_method
;
Olex2 1.2
(compiled 2014.07.22 svn.r2960 for OlexSys, GUI svn.r4862)
;
_cell_angle_alpha 90
_cell_angle_beta 90
_cell_angle_gamma 90
_cell_formula_units_Z 8
_cell_length_a 25.0058(12)
_cell_length_b 13.0551(6)
_cell_length_c 12.6318(5)
_cell_measurement_reflns_used 4618
_cell_measurement_temperature 296(2)
_cell_measurement_theta_max 19.250
_cell_measurement_theta_min 2.773
_cell_volume 4123.7(3)
_computing_cell_refinement 'SAINT v8.34A (Bruker, 2013)'
_computing_data_reduction 'SAINT v8.34A (Bruker, 2013)'
_computing_molecular_graphics 'Olex2 (Dolomanov et al., 2009)'
_computing_publication_material 'Olex2 (Dolomanov et al., 2009)'
_computing_structure_refinement 'ShelXL (Sheldrick, 2008)'
_computing_structure_solution 'ShelXT (Sheldrick, 2008)'
_diffrn_ambient_temperature 296.15
_diffrn_measured_fraction_theta_full 0.999
_diffrn_measured_fraction_theta_max 0.979
_diffrn_measurement_device_type 'Bruker APEX-II CCD'
_diffrn_measurement_method '\f and \w scans'
_diffrn_radiation_type MoK\a
_diffrn_radiation_wavelength 0.71073
_diffrn_reflns_av_R_equivalents 0.0891
_diffrn_reflns_av_unetI/netI 0.1413
_diffrn_reflns_Laue_measured_fraction_full 0.999
_diffrn_reflns_Laue_measured_fraction_max 0.979
_diffrn_reflns_limit_h_max 29
_diffrn_reflns_limit_h_min -32
_diffrn_reflns_limit_k_max 16
_diffrn_reflns_limit_k_min -16
_diffrn_reflns_limit_l_max 13
_diffrn_reflns_limit_l_min -16
_diffrn_reflns_number 36259
_diffrn_reflns_point_group_measured_fraction_full 0.940
_diffrn_reflns_point_group_measured_fraction_max 0.891
_diffrn_reflns_theta_full 25.242
_diffrn_reflns_theta_max 27.602
_diffrn_reflns_theta_min 1.760
_diffrn_standards_number 0
_exptl_absorpt_coefficient_mu 2.112
_exptl_absorpt_correction_T_max 0.7411
_exptl_absorpt_correction_T_min 0.5928
_exptl_absorpt_correction_type multi-scan
_exptl_absorpt_process_details
;
SADABS-2014/3 (Bruker,2014) was used for absorption correction.
wR2(int) was 0.0998 before and 0.0841 after correction.
The Ratio of minimum to maximum transmission is 0.7999.
The \l/2 correction factor is 0.00150.
;
_exptl_crystal_density_diffrn 1.396
_exptl_crystal_description needle
_exptl_crystal_F_000 1776
_exptl_crystal_size_max 0.18
_exptl_crystal_size_mid 0.12
_exptl_crystal_size_min 0.11
_refine_diff_density_max 0.201
_refine_diff_density_min -0.219
_refine_diff_density_rms 0.048
_refine_ls_abs_structure_details
;
 Flack x determined using 1259 quotients [(I+)-(I-)]/[(I+)+(I-)]
 (Parsons, Flack and Wagner, Acta Cryst. B69 (2013) 249-259).
;
_refine_ls_abs_structure_Flack 0.013(7)
_refine_ls_extinction_method none
_refine_ls_goodness_of_fit_ref 0.934
_refine_ls_hydrogen_treatment constr
_refine_ls_matrix_type full
_refine_ls_number_parameters 473
_refine_ls_number_reflns 8536
_refine_ls_number_restraints 49
_refine_ls_restrained_S_all 0.932
_refine_ls_R_factor_all 0.1661
_refine_ls_R_factor_gt 0.0452
_refine_ls_shift/su_max 0.001
_refine_ls_shift/su_mean 0.000
_refine_ls_structure_factor_coef Fsqd
_refine_ls_weighting_details 'w=1/[\s^2^(Fo^2^)+(0.0051P)^2^] where P=(Fo^2^+2Fc^2^)/3'
_refine_ls_weighting_scheme calc
_refine_ls_wR_factor_gt 0.0652
_refine_ls_wR_factor_ref 0.0867
_reflns_Friedel_coverage 0.741
_reflns_Friedel_fraction_full 0.874
_reflns_Friedel_fraction_max 0.794
_reflns_number_gt 3783
_reflns_number_total 8536
_reflns_threshold_expression 'I > 2\s(I)'
_cod_data_source_file jo5024766_si_006.cif
_cod_data_source_block km340-2_a
_cod_depositor_comments 'Adding full bibliography for 4030777--4030784.cif.'
_cod_database_code 4030783
_shelxl_version_number 2014/6
_shelx_space_group_comment
;
The symmetry employed for this shelxl refinement is uniquely defined
by the following loop, which should always be used as a source of
symmetry information in preference to the above space-group names.
They are only intended as comments.
;
_olex2_refinement_description
;
1. Fixed Uiso
 At 1.2 times of:
  All C(H) groups, All C(H,H) groups
 At 1.5 times of:
  All C(H,H,H) groups
2. Rigid bond restraints
 C33, C34, C35, C36, C37, C38
 with sigma for 1-2 distances of 0.01 and sigma for 1-3 distances of 0.01
3. Uiso/Uaniso restraints and constraints
C33 \\sim C34 \\sim C35 \\sim C36 \\sim C37 \\sim C38: within 1.7A with sigma
of 0.04 and sigma for terminal atoms of 0.08
4.a Ternary CH refined with riding coordinates:
 C1(H1), C2(H2), C3(H3), C4(H4), C21(H21), C22(H22), C23(H23), C24(H24)
4.b Secondary CH2 refined with riding coordinates:
 C12(H12A,H12B), C32(H32A,H32B)
4.c Aromatic/amide H refined with riding coordinates:
 C7(H7), C8(H8), C9(H9), C10(H10), C014(H014), C14(H14), C15(H15), C16(H16),
 C17(H17), C27(H27), C28(H28), C29(H29), C30(H30), C34(H34), C35(H35), C36(H36),
  C37(H37), C38(H38)
4.d Idealised Me refined as rotating group:
 C19(H19A,H19B,H19C), C20(H20A,H20B,H20C), C40(H40A,H40B,H40C), C41(H41A,H41B,
 H41C)
;
_olex2_submission_special_instructions 'No special instructions were received'

loop_
_space_group_symop_operation_xyz
'x, y, z'
'-x, -y, z+1/2'
'x+1/2, -y+1/2, z'
'-x+1/2, y+1/2, z+1/2'

loop_
_atom_site_label
_atom_site_type_symbol
_atom_site_fract_x
_atom_site_fract_y
_atom_site_fract_z
_atom_site_U_iso_or_equiv
_atom_site_adp_type
_atom_site_occupancy
_atom_site_site_symmetry_order
_atom_site_calc_flag
_atom_site_refinement_flags_posn
_atom_site_refinement_flags_adp
Br01 Br 0.41108(3) 0.62937(6) 0.55493(6) 0.0873(3) Uani 1 1 d . .
S1 S 0.32910(8) 0.86982(16) 0.67669(14) 0.0787(6) Uani 1 1 d . .
O1 O 0.36734(16) 0.8983(3) 0.4003(3) 0.0546(12) Uani 1 1 d . .
O2 O 0.2893(2) 0.7675(4) 0.5151(3) 0.0775(15) Uani 1 1 d . .
O3 O 0.41587(17) 0.8778(3) 0.5496(4) 0.0611(11) Uani 1 1 d . .
C1 C 0.3339(2) 0.8621(4) 0.3125(5) 0.0497(16) Uani 1 1 d . .
H1 H 0.2961 0.8549 0.3322 0.060 Uiso 1 1 calc R .
C2 C 0.3578(3) 0.7628(5) 0.2650(4) 0.0528(18) Uani 1 1 d . .
H2 H 0.3304 0.7348 0.2176 0.063 Uiso 1 1 calc R .
C3 C 0.3685(2) 0.6804(5) 0.3486(4) 0.0491(17) Uani 1 1 d . .
H3 H 0.3339 0.6611 0.3791 0.059 Uiso 1 1 calc R .
C4 C 0.4019(2) 0.7271(5) 0.4375(4) 0.0526(18) Uani 1 1 d . .
H4 H 0.4375 0.7420 0.4087 0.063 Uiso 1 1 calc R .
C5 C 0.3794(3) 0.8280(5) 0.4840(4) 0.0477(17) Uani 1 1 d . .
C6 C 0.3427(3) 0.9392(6) 0.2247(5) 0.0556(19) Uani 1 1 d . .
C7 C 0.3165(3) 1.0313(6) 0.2045(5) 0.070(2) Uani 1 1 d . .
H7 H 0.2890 1.0536 0.2484 0.084 Uiso 1 1 calc R .
C8 C 0.3322(4) 1.0891(6) 0.1177(7) 0.097(3) Uani 1 1 d . .
H8 H 0.3146 1.1501 0.1024 0.116 Uiso 1 1 calc R .
C9 C 0.3737(4) 1.0567(7) 0.0540(7) 0.095(3) Uani 1 1 d . .
H9 H 0.3844 1.0975 -0.0024 0.114 Uiso 1 1 calc R .
C10 C 0.3995(3) 0.9650(6) 0.0723(6) 0.081(2) Uani 1 1 d . .
H10 H 0.4271 0.9432 0.0282 0.097 Uiso 1 1 calc R .
C11 C 0.3833(3) 0.9058(5) 0.1588(5) 0.0574(19) Uani 1 1 d . .
C12 C 0.4034(3) 0.8019(5) 0.1935(5) 0.063(2) Uani 1 1 d . .
H12A H 0.4366 0.8078 0.2326 0.076 Uiso 1 1 calc R .
H12B H 0.4088 0.7570 0.1333 0.076 Uiso 1 1 calc R .
C13 C 0.3930(3) 0.5836(6) 0.3010(5) 0.0540(17) Uani 1 1 d . .
C014 C 0.3625(3) 0.4984(6) 0.2859(6) 0.073(2) Uani 1 1 d . .
H014 H 0.3267 0.5002 0.3055 0.087 Uiso 1 1 calc R .
C14 C 0.4466(3) 0.5773(6) 0.2714(5) 0.077(2) Uani 1 1 d . .
H14 H 0.4687 0.6337 0.2819 0.093 Uiso 1 1 calc R .
C15 C 0.4678(3) 0.4897(8) 0.2272(6) 0.081(3) Uani 1 1 d . .
H15 H 0.5035 0.4877 0.2071 0.097 Uiso 1 1 calc R .
C16 C 0.4359(5) 0.4062(7) 0.2130(6) 0.083(3) Uani 1 1 d . .
H16 H 0.4500 0.3469 0.1832 0.100 Uiso 1 1 calc R .
C17 C 0.3829(4) 0.4089(7) 0.2426(7) 0.088(3) Uani 1 1 d . .
H17 H 0.3612 0.3518 0.2337 0.106 Uiso 1 1 calc R .
C18 C 0.3277(3) 0.8125(5) 0.5509(5) 0.0536(17) Uani 1 1 d . .
C19 C 0.2605(3) 0.8428(7) 0.7158(6) 0.113(3) Uani 1 1 d . .
H19A H 0.2365 0.8681 0.6626 0.169 Uiso 1 1 calc GR .
H19B H 0.2531 0.8759 0.7820 0.169 Uiso 1 1 calc GR .
H19C H 0.2559 0.7702 0.7234 0.169 Uiso 1 1 calc GR .
C20 C 0.4652(3) 0.9138(5) 0.5034(5) 0.071(2) Uani 1 1 d . .
H20A H 0.4908 0.8590 0.5022 0.106 Uiso 1 1 calc GR .
H20B H 0.4790 0.9695 0.5448 0.106 Uiso 1 1 calc GR .
H20C H 0.4586 0.9369 0.4324 0.106 Uiso 1 1 calc GR .
Br02 Br 0.29673(3) 0.18274(7) 0.81019(6) 0.0994(3) Uani 1 1 d . .
S2 S 0.43267(8) 0.32478(15) 0.91805(13) 0.0767(6) Uani 1 1 d . .
O4 O 0.44023(16) 0.2268(3) 0.6491(3) 0.0543(12) Uani 1 1 d . .
O5 O 0.3838(2) 0.4028(4) 0.7520(4) 0.100(2) Uani 1 1 d . .
O6 O 0.42405(16) 0.1524(3) 0.8072(3) 0.0576(11) Uani 1 1 d . .
C21 C 0.4252(2) 0.2907(4) 0.5593(5) 0.0538(17) Uani 1 1 d . .
H21 H 0.4288 0.3637 0.5760 0.065 Uiso 1 1 calc R .
C22 C 0.3695(2) 0.2662(5) 0.5156(4) 0.0536(18) Uani 1 1 d . .
H22 H 0.3589 0.3244 0.4711 0.064 Uiso 1 1 calc R .
C23 C 0.3259(3) 0.2548(5) 0.6023(5) 0.0607(19) Uani 1 1 d . .
H23 H 0.3190 0.3230 0.6316 0.073 Uiso 1 1 calc R .
C24 C 0.3480(2) 0.1879(5) 0.6916(5) 0.0560(18) Uani 1 1 d . .
H24 H 0.3521 0.1182 0.6640 0.067 Uiso 1 1 calc R .
C25 C 0.4024(3) 0.2225(5) 0.7346(4) 0.0523(19) Uani 1 1 d . .
C26 C 0.4620(3) 0.2597(5) 0.4694(5) 0.0497(17) Uani 1 1 d . .
C27 C 0.5142(3) 0.2889(5) 0.4490(5) 0.0629(19) Uani 1 1 d . .
H27 H 0.5321 0.3324 0.4953 0.075 Uiso 1 1 calc R .
C28 C 0.5395(3) 0.2525(6) 0.3585(6) 0.071(2) Uani 1 1 d . .
H28 H 0.5743 0.2732 0.3431 0.085 Uiso 1 1 calc R .
C29 C 0.5133(3) 0.1855(6) 0.2911(6) 0.066(2) Uani 1 1 d . .
H29 H 0.5306 0.1611 0.2310 0.080 Uiso 1 1 calc R .
C30 C 0.4610(3) 0.1543(5) 0.3127(6) 0.0673(19) Uani 1 1 d . .
H30 H 0.4436 0.1087 0.2679 0.081 Uiso 1 1 calc R .
C31 C 0.4353(3) 0.1925(5) 0.4026(5) 0.0532(18) Uani 1 1 d . .
C32 C 0.3792(3) 0.1738(5) 0.4398(5) 0.0646(19) Uani 1 1 d . .
H32A H 0.3763 0.1091 0.4771 0.077 Uiso 1 1 calc R .
H32B H 0.3542 0.1742 0.3811 0.077 Uiso 1 1 calc R .
C33 C 0.2734(3) 0.2157(7) 0.5525(6) 0.074(2) Uani 1 1 d . U
C34 C 0.2627(3) 0.1127(7) 0.5346(8) 0.104(3) Uani 1 1 d . U
H34 H 0.2868 0.0638 0.5593 0.125 Uiso 1 1 calc R .
C35 C 0.2176(4) 0.0808(8) 0.4813(8) 0.128(4) Uani 1 1 d . U
H35 H 0.2114 0.0116 0.4688 0.153 Uiso 1 1 calc R .
C36 C 0.1818(4) 0.1538(10) 0.4469(9) 0.135(4) Uani 1 1 d . U
H36 H 0.1516 0.1330 0.4098 0.162 Uiso 1 1 calc R .
C37 C 0.1895(4) 0.2557(9) 0.4656(7) 0.107(3) Uani 1 1 d . U
H37 H 0.1641 0.3035 0.4441 0.128 Uiso 1 1 calc R .
C38 C 0.2360(3) 0.2871(7) 0.5173(5) 0.090(3) Uani 1 1 d . U
H38 H 0.2421 0.3565 0.5285 0.108 Uiso 1 1 calc R .
C39 C 0.4014(3) 0.3261(6) 0.7936(5) 0.0653(19) Uani 1 1 d . .
C40 C 0.4303(4) 0.4603(5) 0.9462(6) 0.116(3) Uani 1 1 d . .
H40A H 0.4281 0.4979 0.8811 0.174 Uiso 1 1 calc GR .
H40B H 0.4621 0.4800 0.9837 0.174 Uiso 1 1 calc GR .
H40C H 0.3995 0.4750 0.9890 0.174 Uiso 1 1 calc GR .
C41 C 0.4400(3) 0.0546(5) 0.7705(5) 0.077(2) Uani 1 1 d . .
H41A H 0.4104 0.0221 0.7355 0.115 Uiso 1 1 calc GR .
H41B H 0.4512 0.0134 0.8294 0.115 Uiso 1 1 calc GR .
H41C H 0.4691 0.0621 0.7216 0.115 Uiso 1 1 calc GR .

loop_
_atom_site_aniso_label
_atom_site_aniso_U_11
_atom_site_aniso_U_22
_atom_site_aniso_U_33
_atom_site_aniso_U_23
_atom_site_aniso_U_13
_atom_site_aniso_U_12
Br01 0.1174(7) 0.0854(6) 0.0590(4) 0.0098(5) -0.0201(5) 0.0268(5)
S1 0.0704(15) 0.1089(17) 0.0567(11) -0.0158(11) 0.0083(10) -0.0007(13)
O1 0.063(3) 0.056(3) 0.045(2) -0.002(2) -0.001(2) -0.002(2)
O2 0.064(4) 0.101(4) 0.068(3) -0.012(3) 0.003(2) -0.023(3)
O3 0.054(3) 0.082(3) 0.047(2) -0.013(3) 0.001(2) -0.020(3)
C1 0.050(4) 0.053(5) 0.046(3) 0.005(4) -0.004(4) -0.003(3)
C2 0.058(5) 0.056(5) 0.044(3) -0.004(4) -0.011(3) 0.002(4)
C3 0.041(4) 0.056(5) 0.050(4) 0.001(4) -0.006(3) -0.005(4)
C4 0.049(4) 0.058(5) 0.051(4) 0.001(3) -0.004(3) 0.000(4)
C5 0.052(5) 0.052(5) 0.039(3) 0.000(3) -0.007(3) -0.001(4)
C6 0.069(6) 0.048(5) 0.050(4) -0.001(4) -0.013(4) 0.005(4)
C7 0.088(6) 0.057(6) 0.065(5) -0.001(4) -0.005(4) 0.007(5)
C8 0.141(9) 0.078(7) 0.071(5) 0.018(5) -0.006(6) 0.017(6)
C9 0.142(9) 0.083(7) 0.059(5) 0.022(5) 0.000(6) -0.012(6)
C10 0.108(7) 0.079(6) 0.056(5) 0.011(4) 0.009(4) -0.003(5)
C11 0.063(5) 0.061(6) 0.049(4) 0.005(4) -0.002(4) 0.003(4)
C12 0.064(5) 0.083(6) 0.042(4) 0.000(4) 0.005(3) 0.004(4)
C13 0.066(5) 0.048(5) 0.048(3) -0.004(4) -0.017(4) 0.007(5)
C014 0.069(6) 0.050(6) 0.100(6) -0.008(5) -0.004(5) -0.001(5)
C14 0.062(6) 0.082(7) 0.088(5) -0.024(5) -0.008(4) 0.012(5)
C15 0.079(7) 0.085(7) 0.078(5) -0.021(5) -0.008(4) 0.025(6)
C16 0.119(9) 0.056(7) 0.074(5) -0.006(4) -0.018(6) 0.027(6)
C17 0.094(8) 0.056(7) 0.116(7) -0.010(5) -0.010(6) -0.005(6)
C18 0.059(5) 0.053(5) 0.049(4) 0.000(4) -0.003(4) -0.002(4)
C19 0.066(6) 0.184(9) 0.087(6) -0.018(6) 0.024(5) 0.001(6)
C20 0.064(6) 0.085(6) 0.064(4) -0.008(4) 0.002(4) -0.020(5)
Br02 0.0700(5) 0.1620(9) 0.0662(4) 0.0299(5) 0.0130(5) 0.0171(6)
S2 0.1114(18) 0.0616(14) 0.0570(10) -0.0033(10) -0.0087(11) 0.0006(12)
O4 0.060(3) 0.058(3) 0.044(2) 0.004(2) 0.000(2) 0.007(2)
O5 0.169(6) 0.061(4) 0.071(3) -0.003(3) -0.022(3) 0.040(4)
O6 0.073(3) 0.050(3) 0.049(2) -0.003(2) -0.007(3) 0.016(2)
C21 0.067(5) 0.044(4) 0.051(4) 0.002(4) -0.001(4) 0.000(3)
C22 0.050(5) 0.061(5) 0.050(4) 0.009(3) -0.003(3) 0.004(4)
C23 0.061(5) 0.067(5) 0.053(4) 0.007(3) 0.000(4) 0.018(4)
C24 0.046(5) 0.072(5) 0.050(4) 0.004(4) 0.002(3) 0.006(4)
C25 0.059(5) 0.053(5) 0.045(4) 0.008(3) -0.007(3) 0.009(4)
C26 0.051(5) 0.048(5) 0.050(4) 0.007(3) -0.007(4) -0.001(4)
C27 0.057(5) 0.065(6) 0.066(5) 0.008(4) -0.012(4) -0.007(4)
C28 0.056(6) 0.081(6) 0.077(5) 0.020(4) 0.002(4) 0.003(5)
C29 0.076(6) 0.061(5) 0.062(5) 0.013(4) 0.014(4) 0.017(5)
C30 0.080(6) 0.057(5) 0.065(4) -0.005(4) -0.001(5) 0.000(4)
C31 0.053(5) 0.051(5) 0.056(4) 0.002(4) 0.006(4) 0.005(4)
C32 0.068(6) 0.071(5) 0.055(4) -0.008(4) -0.004(4) -0.005(4)
C33 0.051(5) 0.112(7) 0.058(4) 0.024(5) 0.000(4) 0.010(5)
C34 0.065(6) 0.123(7) 0.125(7) 0.031(7) -0.021(5) -0.011(6)
C35 0.079(7) 0.143(9) 0.162(9) 0.051(7) -0.042(6) -0.035(6)
C36 0.073(7) 0.187(11) 0.147(9) 0.065(9) -0.031(6) -0.019(8)
C37 0.062(6) 0.174(9) 0.084(6) 0.031(7) -0.010(4) 0.019(7)
C38 0.070(6) 0.138(7) 0.063(5) 0.024(4) 0.000(4) 0.025(5)
C39 0.090(6) 0.048(5) 0.057(4) -0.004(4) 0.003(4) 0.002(5)
C40 0.207(10) 0.061(6) 0.081(6) -0.019(5) -0.003(6) 0.002(6)
C41 0.090(6) 0.062(6) 0.079(5) -0.006(4) -0.024(4) 0.023(5)

loop_
_atom_type_symbol
_atom_type_description
_atom_type_scat_dispersion_real
_atom_type_scat_dispersion_imag
_atom_type_scat_source
C C 0.0033 0.0016 'International Tables Vol C Tables 4.2.6.8 and 6.1.1.4'
H H 0.0000 0.0000 'International Tables Vol C Tables 4.2.6.8 and 6.1.1.4'
O O 0.0106 0.0060 'International Tables Vol C Tables 4.2.6.8 and 6.1.1.4'
S S 0.1246 0.1234 'International Tables Vol C Tables 4.2.6.8 and 6.1.1.4'
Br Br -0.2901 2.4595 'International Tables Vol C Tables 4.2.6.8 and 6.1.1.4'

loop_
_geom_angle_atom_site_label_1
_geom_angle_atom_site_label_2
_geom_angle_atom_site_label_3
_geom_angle
C18 S1 C19 98.3(4)
C5 O1 C1 118.1(4)
C5 O3 C20 118.1(5)
O1 C1 C2 110.1(5)
O1 C1 C6 104.8(4)
C6 C1 C2 102.5(5)
C3 C2 C1 112.9(5)
C3 C2 C12 120.4(6)
C12 C2 C1 103.6(5)
C4 C3 C2 108.8(5)
C13 C3 C2 112.4(5)
C13 C3 C4 113.6(5)
C3 C4 Br01 111.0(4)
C3 C4 C5 114.8(5)
C5 C4 Br01 107.9(4)
O1 C5 C4 110.0(5)
O1 C5 C18 108.0(5)
O3 C5 O1 106.1(5)
O3 C5 C4 112.6(5)
O3 C5 C18 106.3(5)
C4 C5 C18 113.4(5)
C7 C6 C1 129.8(7)
C11 C6 C1 109.7(6)
C11 C6 C7 120.5(6)
C8 C7 C6 118.8(7)
C9 C8 C7 120.4(8)
C8 C9 C10 121.4(8)
C9 C10 C11 118.3(7)
C6 C11 C10 120.6(7)
C6 C11 C12 110.7(6)
C10 C11 C12 128.8(7)
C11 C12 C2 102.8(5)
C014 C13 C3 120.5(7)
C014 C13 C14 116.8(7)
C14 C13 C3 122.6(7)
C13 C014 C17 122.6(8)
C15 C14 C13 121.8(8)
C16 C15 C14 119.6(8)
C15 C16 C17 120.4(9)
C16 C17 C014 118.8(8)
O2 C18 S1 124.0(5)
O2 C18 C5 121.2(6)
C5 C18 S1 114.8(5)
C39 S2 C40 98.8(4)
C25 O4 C21 116.0(4)
C25 O6 C41 118.8(5)
O4 C21 C22 113.3(5)
O4 C21 C26 105.9(4)
C26 C21 C22 103.1(5)
C21 C22 C23 113.8(5)
C21 C22 C32 103.9(5)
C23 C22 C32 117.9(5)
C24 C23 C22 108.8(5)
C24 C23 C33 114.7(6)
C33 C23 C22 110.0(5)
C23 C24 Br02 110.2(4)
C23 C24 C25 114.5(5)
C25 C24 Br02 108.5(4)
O4 C25 C24 109.2(5)
O4 C25 C39 109.8(5)
O6 C25 O4 105.3(5)
O6 C25 C24 112.5(5)
O6 C25 C39 105.1(5)
C24 C25 C39 114.5(6)
C27 C26 C21 129.7(6)
C27 C26 C31 120.9(6)
C31 C26 C21 109.4(6)
C26 C27 C28 119.3(7)
C29 C28 C27 120.3(7)
C28 C29 C30 120.5(7)
C31 C30 C29 119.1(7)
C26 C31 C30 119.9(7)
C26 C31 C32 111.2(6)
C30 C31 C32 128.9(7)
C31 C32 C22 102.3(5)
C34 C33 C23 123.4(7)
C34 C33 C38 117.8(8)
C38 C33 C23 118.7(8)
C35 C34 C33 121.9(9)
C36 C35 C34 118.4(10)
C37 C36 C35 121.9(11)
C36 C37 C38 118.9(10)
C37 C38 C33 120.8(9)
O5 C39 S2 123.9(6)
O5 C39 C25 121.3(6)
C25 C39 S2 114.6(5)

loop_
_geom_bond_atom_site_label_1
_geom_bond_atom_site_label_2
_geom_bond_distance
Br01 C4 1.970(5)
S1 C18 1.757(6)
S1 C19 1.819(7)
O1 C1 1.467(6)
O1 C5 1.432(7)
O2 C18 1.213(6)
O3 C5 1.394(7)
O3 C20 1.443(6)
C1 C2 1.548(8)
C1 C6 1.515(8)
C2 C3 1.531(8)
C2 C12 1.542(8)
C3 C4 1.527(7)
C3 C13 1.527(8)
C4 C5 1.549(8)
C5 C18 1.557(8)
C6 C7 1.392(8)
C6 C11 1.383(8)
C7 C8 1.388(9)
C8 C9 1.379(10)
C9 C10 1.380(9)
C10 C11 1.399(9)
C11 C12 1.511(8)
C13 C014 1.361(8)
C13 C14 1.396(8)
C014 C17 1.386(9)
C14 C15 1.377(9)
C15 C16 1.363(10)
C16 C17 1.378(11)
Br02 C24 1.974(6)
S2 C39 1.755(7)
S2 C40 1.806(7)
O4 C21 1.458(6)
O4 C25 1.436(7)
O5 C39 1.213(7)
O6 C25 1.404(6)
O6 C41 1.415(7)
C21 C22 1.533(8)
C21 C26 1.516(8)
C22 C23 1.551(8)
C22 C32 1.560(8)
C23 C24 1.529(8)
C23 C33 1.544(9)
C24 C25 1.533(8)
C25 C39 1.545(9)
C26 C27 1.384(8)
C26 C31 1.389(8)
C27 C28 1.391(9)
C28 C29 1.385(9)
C29 C30 1.396(8)
C30 C31 1.397(9)
C31 C32 1.499(8)
C33 C34 1.389(9)
C33 C38 1.394(9)
C34 C35 1.379(11)
C35 C36 1.377(12)
C36 C37 1.366(12)
C37 C38 1.394(11)

loop_
_geom_torsion_atom_site_label_1
_geom_torsion_atom_site_label_2
_geom_torsion_atom_site_label_3
_geom_torsion_atom_site_label_4
_geom_torsion
Br01 C4 C5 O1 -174.6(4)
Br01 C4 C5 O3 67.2(5)
Br01 C4 C5 C18 -53.6(6)
O1 C1 C2 C3 52.5(7)
O1 C1 C2 C12 -79.5(5)
O1 C1 C6 C7 -87.3(8)
O1 C1 C6 C11 93.3(6)
O1 C5 C18 S1 -108.1(5)
O1 C5 C18 O2 68.9(8)
O3 C5 C18 S1 5.4(6)
O3 C5 C18 O2 -177.5(6)
C1 O1 C5 O3 173.7(4)
C1 O1 C5 C4 51.6(7)
C1 O1 C5 C18 -72.6(6)
C1 C2 C3 C4 -52.3(7)
C1 C2 C3 C13 -179.0(5)
C1 C2 C12 C11 -30.2(6)
C1 C6 C7 C8 -180.0(6)
C1 C6 C11 C10 -178.9(6)
C1 C6 C11 C12 2.5(7)
C2 C1 C6 C7 157.8(7)
C2 C1 C6 C11 -21.7(7)
C2 C3 C4 Br01 174.2(4)
C2 C3 C4 C5 51.4(7)
C2 C3 C13 C014 -103.6(7)
C2 C3 C13 C14 76.7(7)
C3 C2 C12 C11 -157.6(5)
C3 C4 C5 O1 -50.2(7)
C3 C4 C5 O3 -168.4(5)
C3 C4 C5 C18 70.8(6)
C3 C13 C014 C17 179.7(6)
C3 C13 C14 C15 -179.0(6)
C4 C3 C13 C014 132.3(6)
C4 C3 C13 C14 -47.4(8)
C4 C5 C18 S1 129.7(4)
C4 C5 C18 O2 -53.2(8)
C5 O1 C1 C2 -53.5(6)
C5 O1 C1 C6 -163.1(5)
C6 C1 C2 C3 163.5(5)
C6 C1 C2 C12 31.6(6)
C6 C7 C8 C9 -1.2(12)
C6 C11 C12 C2 17.9(7)
C7 C6 C11 C10 1.6(10)
C7 C6 C11 C12 -177.0(6)
C7 C8 C9 C10 2.1(13)
C8 C9 C10 C11 -1.1(12)
C9 C10 C11 C6 -0.8(10)
C9 C10 C11 C12 177.6(7)
C10 C11 C12 C2 -160.6(7)
C11 C6 C7 C8 -0.6(10)
C12 C2 C3 C4 70.7(7)
C12 C2 C3 C13 -56.0(7)
C13 C3 C4 Br01 -59.8(6)
C13 C3 C4 C5 177.4(5)
C13 C014 C17 C16 -0.4(12)
C13 C14 C15 C16 -1.0(11)
C014 C13 C14 C15 1.3(10)
C14 C13 C014 C17 -0.6(10)
C14 C15 C16 C17 0.0(11)
C15 C16 C17 C014 0.7(12)
C19 S1 C18 O2 -2.5(7)
C19 S1 C18 C5 174.5(5)
C20 O3 C5 O1 -57.3(7)
C20 O3 C5 C4 63.1(7)
C20 O3 C5 C18 -172.2(5)
Br02 C24 C25 O4 -179.9(4)
Br02 C24 C25 O6 63.6(6)
Br02 C24 C25 C39 -56.3(6)
O4 C21 C22 C23 46.0(7)
O4 C21 C22 C32 -83.5(6)
O4 C21 C26 C27 -81.1(7)
O4 C21 C26 C31 99.2(6)
O4 C25 C39 S2 -106.3(5)
O4 C25 C39 O5 68.5(8)
O6 C25 C39 S2 6.6(7)
O6 C25 C39 O5 -178.7(7)
C21 O4 C25 O6 176.5(4)
C21 O4 C25 C24 55.5(6)
C21 O4 C25 C39 -70.8(6)
C21 C22 C23 C24 -45.7(7)
C21 C22 C23 C33 -172.2(6)
C21 C22 C32 C31 -29.8(6)
C21 C26 C27 C28 -177.9(6)
C21 C26 C31 C30 179.1(5)
C21 C26 C31 C32 0.8(7)
C22 C21 C26 C27 159.7(6)
C22 C21 C26 C31 -20.0(6)
C22 C23 C24 Br02 174.3(4)
C22 C23 C24 C25 51.7(7)
C22 C23 C33 C34 84.4(9)
C22 C23 C33 C38 -91.2(7)
C23 C22 C32 C31 -156.8(5)
C23 C24 C25 O4 -56.4(7)
C23 C24 C25 O6 -172.9(5)
C23 C24 C25 C39 67.2(7)
C23 C33 C34 C35 -173.9(8)
C23 C33 C38 C37 175.7(7)
C24 C23 C33 C34 -38.6(10)
C24 C23 C33 C38 145.8(6)
C24 C25 C39 S2 130.5(5)
C24 C25 C39 O5 -54.8(9)
C25 O4 C21 C22 -51.9(7)
C25 O4 C21 C26 -164.1(5)
C26 C21 C22 C23 160.0(5)
C26 C21 C22 C32 30.4(6)
C26 C27 C28 C29 -1.7(10)
C26 C31 C32 C22 18.4(7)
C27 C26 C31 C30 -0.7(10)
C27 C26 C31 C32 -179.0(6)
C27 C28 C29 C30 0.4(10)
C28 C29 C30 C31 0.8(10)
C29 C30 C31 C26 -0.6(10)
C29 C30 C31 C32 177.4(6)
C30 C31 C32 C22 -159.7(6)
C31 C26 C27 C28 1.9(9)
C32 C22 C23 C24 76.4(7)
C32 C22 C23 C33 -50.0(7)
C33 C23 C24 Br02 -62.0(7)
C33 C23 C24 C25 175.4(6)
C33 C34 C35 C36 -1.2(15)
C34 C33 C38 C37 -0.2(11)
C34 C35 C36 C37 -1.1(17)
C35 C36 C37 C38 2.6(17)
C36 C37 C38 C33 -1.9(13)
C38 C33 C34 C35 1.8(13)
C40 S2 C39 O5 -2.4(8)
C40 S2 C39 C25 172.2(5)
C41 O6 C25 O4 -51.8(7)
C41 O6 C25 C24 67.1(7)
C41 O6 C25 C39 -167.7(5)
